data_4130453
loop_
_publ_author_name
'Xiao, Dianne J.'
'Gonzalez, Miguel I.'
'Darago, Lucy E.'
'Vogiatzis, Konstantinos D.'
'Haldoupis, Emmanuel'
'Gagliardi, Laura'
'Long, Jeffrey R.'

_publ_section_title
;
 Selective, Tunable O2 Binding in Cobalt(II)-Triazolate/Pyrazolate
 Metal-Organic Frameworks.
;
_journal_issue 22
_journal_name_full 'Journal of the American Chemical Society'
_journal_page_first 7161
_journal_page_last 7170
_journal_paper_doi 10.1021/jacs.6b03680
_journal_volume 138
_journal_year 2016
_chemical_formula_moiety '(C264 H264 Cl6 Co24 N168 O24) Co3'
_chemical_formula_sum 'C264 H264 Cl6 Co24 N168 O24'
_chemical_formula_weight 7978.06
_chemical_name_common 'Co-BTTri-DMF 298 K'
_space_group_crystal_system cubic
_space_group_IT_number 226
_space_group_name_Hall '-F 4a 2 3'
_space_group_name_H-M_alt 'F m -3 c'
_atom_sites_solution_hydrogens geom
_atom_sites_solution_primary direct
_atom_sites_solution_secondary difmap
_audit_creation_date 2016-02-03
_audit_creation_method
;
Olex2 1.2
(compiled 2015.09.30 svn.r3233 for OlexSys, GUI svn.r5103)
;
_cell_angle_alpha 90
_cell_angle_beta 90
_cell_angle_gamma 90
_cell_formula_units_Z 4
_cell_length_a 37.7048(13)
_cell_length_b 37.7048(13)
_cell_length_c 37.7048(13)
_cell_measurement_reflns_used 9192
_cell_measurement_temperature 298(2)
_cell_measurement_theta_max 28.872
_cell_measurement_theta_min 2.634
_cell_volume 53603(3)
_computing_cell_refinement 'SAINT v8.34A (Bruker, 2013)'
_computing_data_collection 'Bruker APEX 2'
_computing_data_reduction 'SAINT v8.34A (Bruker, 2013)'
_computing_molecular_graphics 'Olex2 (Dolomanov et al., 2009)'
_computing_publication_material 'Olex2 (Dolomanov et al., 2009)'
_computing_structure_refinement 'ShelXL (Sheldrick, 2015)'
_computing_structure_solution 'ShelXT (Sheldrick, 2015)'
_diffrn_ambient_temperature 298(2)
_diffrn_detector_area_resol_mean 10.42
_diffrn_measured_fraction_theta_full 0.999
_diffrn_measured_fraction_theta_max 0.999
_diffrn_measurement_device_type 'Bruker PHOTON100 CMOS diffractometer'
_diffrn_measurement_method '\f and \w scans'
_diffrn_radiation_monochromator 'channel-cut Si(111) crystal'
_diffrn_radiation_type synchrotron
_diffrn_radiation_wavelength 0.7749
_diffrn_reflns_av_R_equivalents 0.0512
_diffrn_reflns_av_unetI/netI 0.0122
_diffrn_reflns_Laue_measured_fraction_full 0.999
_diffrn_reflns_Laue_measured_fraction_max 0.999
_diffrn_reflns_limit_h_max 46
_diffrn_reflns_limit_h_min -46
_diffrn_reflns_limit_k_max 46
_diffrn_reflns_limit_k_min -46
_diffrn_reflns_limit_l_max 46
_diffrn_reflns_limit_l_min -46
_diffrn_reflns_number 170172
_diffrn_reflns_point_group_measured_fraction_full 0.999
_diffrn_reflns_point_group_measured_fraction_max 0.999
_diffrn_reflns_theta_full 27.706
_diffrn_reflns_theta_max 28.556
_diffrn_reflns_theta_min 2.356
_diffrn_source 'Advanced Light Source station 11.3.1'
_diffrn_standards_number 0
_exptl_absorpt_coefficient_mu 0.809
_exptl_absorpt_correction_T_max 0.923
_exptl_absorpt_correction_T_min 0.869
_exptl_absorpt_correction_type multi-scan
_exptl_absorpt_process_details
;
SADABS-2014/5 (Bruker,2014) was used for absorption correction.
wR2(int) was 0.1186 before and 0.0617 after correction.
The Ratio of minimum to maximum transmission is 0.9418.
The \l/2 correction factor is Not present.
;
_exptl_crystal_colour pink
_exptl_crystal_colour_primary pink
_exptl_crystal_density_diffrn 0.989
_exptl_crystal_density_method 'not measured'
_exptl_crystal_description cube
_exptl_crystal_F_000 14040
_exptl_crystal_size_max 0.1
_exptl_crystal_size_mid 0.1
_exptl_crystal_size_min 0.1
_refine_diff_density_max 1.338
_refine_diff_density_min -0.499
_refine_diff_density_rms 0.067
_refine_ls_extinction_method none
_refine_ls_goodness_of_fit_ref 1.104
_refine_ls_hydrogen_treatment constr
_refine_ls_matrix_type full
_refine_ls_number_parameters 96
_refine_ls_number_reflns 2322
_refine_ls_number_restraints 21
_refine_ls_restrained_S_all 1.123
_refine_ls_R_factor_all 0.0535
_refine_ls_R_factor_gt 0.0481
_refine_ls_shift/su_max 0.001
_refine_ls_shift/su_mean 0.000
_refine_ls_structure_factor_coef Fsqd
_refine_ls_weighting_details 'w=1/[\s^2^(Fo^2^)+(0.0747P)^2^+293.8644P] where P=(Fo^2^+2Fc^2^)/3'
_refine_ls_weighting_scheme calc
_refine_ls_wR_factor_gt 0.1432
_refine_ls_wR_factor_ref 0.1506
_reflns_Friedel_coverage 0.000
_reflns_number_gt 2062
_reflns_number_total 2322
_reflns_threshold_expression 'I > 2\s(I)'
_cod_data_source_file ja6b03680_si_002.cif
_cod_data_source_block Co-BTTri-DMF-298K
_cod_original_cell_volume 53603(6)
_cod_original_sg_symbol_Hall '-F 4c 2 3'
_cod_database_code 4130453
_shelx_space_group_comment
;
The symmetry employed for this shelxl refinement is uniquely defined
by the following loop, which should always be used as a source of
symmetry information in preference to the above space-group names.
They are only intended as comments.
;
_shelx_estimated_absorpt_t_max 0.923
_shelx_estimated_absorpt_t_min 0.923
_olex2_refinement_description
;
1. Fixed Uiso
 At 1.2 times of:
  All C(H) groups
2. Uiso/Uaniso restraints and constraints
O1 \\sim N4 \\sim C5: within 2A with sigma of 0.04 and sigma for terminal atoms
of 0.08
3. Rigid body (RIGU) restrains
 O1, N4, C5
 with sigma for 1-2 distances of 0.004 and sigma for 1-3 distances of 0.004
4. Others
 Fixed Sof: N4(0.5) C5(0.5)
5.a Aromatic/amide H refined with riding coordinates:
 C1(H1), C4(H4)
;
_shelx_shelxl_version_number 2014/7
_olex2_submission_special_instructions 'No special instructions were received'

loop_
_space_group_symop_operation_xyz
'x, y, z'
'-x, -y, z'
'-x, y, -z'
'x, -y, -z'
'z, x, y'
'z, -x, -y'
'-z, -x, y'
'-z, x, -y'
'y, z, x'
'-y, z, -x'
'y, -z, -x'
'-y, -z, x'
'y+1/2, x+1/2, -z+1/2'
'-y+1/2, -x+1/2, -z+1/2'
'y+1/2, -x+1/2, z+1/2'
'-y+1/2, x+1/2, z+1/2'
'x+1/2, z+1/2, -y+1/2'
'-x+1/2, z+1/2, y+1/2'
'-x+1/2, -z+1/2, -y+1/2'
'x+1/2, -z+1/2, y+1/2'
'z+1/2, y+1/2, -x+1/2'
'z+1/2, -y+1/2, x+1/2'
'-z+1/2, y+1/2, x+1/2'
'-z+1/2, -y+1/2, -x+1/2'
'x, y+1/2, z+1/2'
'-x, -y+1/2, z+1/2'
'-x, y+1/2, -z+1/2'
'x, -y+1/2, -z+1/2'
'z, x+1/2, y+1/2'
'z, -x+1/2, -y+1/2'
'-z, -x+1/2, y+1/2'
'-z, x+1/2, -y+1/2'
'y, z+1/2, x+1/2'
'-y, z+1/2, -x+1/2'
'y, -z+1/2, -x+1/2'
'-y, -z+1/2, x+1/2'
'y+1/2, x+1, -z+1'
'-y+1/2, -x+1, -z+1'
'y+1/2, -x+1, z+1'
'-y+1/2, x+1, z+1'
'x+1/2, z+1, -y+1'
'-x+1/2, z+1, y+1'
'-x+1/2, -z+1, -y+1'
'x+1/2, -z+1, y+1'
'z+1/2, y+1, -x+1'
'z+1/2, -y+1, x+1'
'-z+1/2, y+1, x+1'
'-z+1/2, -y+1, -x+1'
'x+1/2, y, z+1/2'
'-x+1/2, -y, z+1/2'
'-x+1/2, y, -z+1/2'
'x+1/2, -y, -z+1/2'
'z+1/2, x, y+1/2'
'z+1/2, -x, -y+1/2'
'-z+1/2, -x, y+1/2'
'-z+1/2, x, -y+1/2'
'y+1/2, z, x+1/2'
'-y+1/2, z, -x+1/2'
'y+1/2, -z, -x+1/2'
'-y+1/2, -z, x+1/2'
'y+1, x+1/2, -z+1'
'-y+1, -x+1/2, -z+1'
'y+1, -x+1/2, z+1'
'-y+1, x+1/2, z+1'
'x+1, z+1/2, -y+1'
'-x+1, z+1/2, y+1'
'-x+1, -z+1/2, -y+1'
'x+1, -z+1/2, y+1'
'z+1, y+1/2, -x+1'
'z+1, -y+1/2, x+1'
'-z+1, y+1/2, x+1'
'-z+1, -y+1/2, -x+1'
'x+1/2, y+1/2, z'
'-x+1/2, -y+1/2, z'
'-x+1/2, y+1/2, -z'
'x+1/2, -y+1/2, -z'
'z+1/2, x+1/2, y'
'z+1/2, -x+1/2, -y'
'-z+1/2, -x+1/2, y'
'-z+1/2, x+1/2, -y'
'y+1/2, z+1/2, x'
'-y+1/2, z+1/2, -x'
'y+1/2, -z+1/2, -x'
'-y+1/2, -z+1/2, x'
'y+1, x+1, -z+1/2'
'-y+1, -x+1, -z+1/2'
'y+1, -x+1, z+1/2'
'-y+1, x+1, z+1/2'
'x+1, z+1, -y+1/2'
'-x+1, z+1, y+1/2'
'-x+1, -z+1, -y+1/2'
'x+1, -z+1, y+1/2'
'z+1, y+1, -x+1/2'
'z+1, -y+1, x+1/2'
'-z+1, y+1, x+1/2'
'-z+1, -y+1, -x+1/2'
'-x, -y, -z'
'x, y, -z'
'x, -y, z'
'-x, y, z'
'-z, -x, -y'
'-z, x, y'
'z, x, -y'
'z, -x, y'
'-y, -z, -x'
'y, -z, x'
'-y, z, x'
'y, z, -x'
'-y-1/2, -x-1/2, z-1/2'
'y-1/2, x-1/2, z-1/2'
'-y-1/2, x-1/2, -z-1/2'
'y-1/2, -x-1/2, -z-1/2'
'-x-1/2, -z-1/2, y-1/2'
'x-1/2, -z-1/2, -y-1/2'
'x-1/2, z-1/2, y-1/2'
'-x-1/2, z-1/2, -y-1/2'
'-z-1/2, -y-1/2, x-1/2'
'-z-1/2, y-1/2, -x-1/2'
'z-1/2, -y-1/2, -x-1/2'
'z-1/2, y-1/2, x-1/2'
'-x, -y+1/2, -z+1/2'
'x, y+1/2, -z+1/2'
'x, -y+1/2, z+1/2'
'-x, y+1/2, z+1/2'
'-z, -x+1/2, -y+1/2'
'-z, x+1/2, y+1/2'
'z, x+1/2, -y+1/2'
'z, -x+1/2, y+1/2'
'-y, -z+1/2, -x+1/2'
'y, -z+1/2, x+1/2'
'-y, z+1/2, x+1/2'
'y, z+1/2, -x+1/2'
'-y-1/2, -x, z'
'y-1/2, x, z'
'-y-1/2, x, -z'
'y-1/2, -x, -z'
'-x-1/2, -z, y'
'x-1/2, -z, -y'
'x-1/2, z, y'
'-x-1/2, z, -y'
'-z-1/2, -y, x'
'-z-1/2, y, -x'
'z-1/2, -y, -x'
'z-1/2, y, x'
'-x+1/2, -y, -z+1/2'
'x+1/2, y, -z+1/2'
'x+1/2, -y, z+1/2'
'-x+1/2, y, z+1/2'
'-z+1/2, -x, -y+1/2'
'-z+1/2, x, y+1/2'
'z+1/2, x, -y+1/2'
'z+1/2, -x, y+1/2'
'-y+1/2, -z, -x+1/2'
'y+1/2, -z, x+1/2'
'-y+1/2, z, x+1/2'
'y+1/2, z, -x+1/2'
'-y, -x-1/2, z'
'y, x-1/2, z'
'-y, x-1/2, -z'
'y, -x-1/2, -z'
'-x, -z-1/2, y'
'x, -z-1/2, -y'
'x, z-1/2, y'
'-x, z-1/2, -y'
'-z, -y-1/2, x'
'-z, y-1/2, -x'
'z, -y-1/2, -x'
'z, y-1/2, x'
'-x+1/2, -y+1/2, -z'
'x+1/2, y+1/2, -z'
'x+1/2, -y+1/2, z'
'-x+1/2, y+1/2, z'
'-z+1/2, -x+1/2, -y'
'-z+1/2, x+1/2, y'
'z+1/2, x+1/2, -y'
'z+1/2, -x+1/2, y'
'-y+1/2, -z+1/2, -x'
'y+1/2, -z+1/2, x'
'-y+1/2, z+1/2, x'
'y+1/2, z+1/2, -x'
'-y, -x, z-1/2'
'y, x, z-1/2'
'-y, x, -z-1/2'
'y, -x, -z-1/2'
'-x, -z, y-1/2'
'x, -z, -y-1/2'
'x, z, y-1/2'
'-x, z, -y-1/2'
'-z, -y, x-1/2'
'-z, y, -x-1/2'
'z, -y, -x-1/2'
'z, y, x-1/2'

loop_
_atom_site_label
_atom_site_type_symbol
_atom_site_fract_x
_atom_site_fract_y
_atom_site_fract_z
_atom_site_U_iso_or_equiv
_atom_site_adp_type
_atom_site_occupancy
_atom_site_site_symmetry_order
_atom_site_calc_flag
_atom_site_refinement_flags_posn
_atom_site_refinement_flags_adp
_atom_site_refinement_flags_occupancy
_atom_site_disorder_assembly
_atom_site_disorder_group
Co1 Co 0.74601(2) 0.5000 0.31708(2) 0.0336(2) Uani 1 2 d S T P . .
Cl1 Cl 0.7500 0.5000 0.2500 0.0414(5) Uani 1 8 d S T P . .
O1 O 0.74469(10) 0.5000 0.37332(10) 0.0652(10) Uani 1 2 d S TU P . .
N1 N 0.68299(6) 0.46194(6) 0.28527(6) 0.0368(5) Uani 1 1 d . . . . .
N2 N 0.70678(6) 0.46194(6) 0.31211(6) 0.0379(5) Uani 1 1 d . . . . .
N3 N 0.70131(6) 0.43492(6) 0.33377(7) 0.0422(6) Uani 1 1 d . . . . .
C1 C 0.66224(8) 0.43388(7) 0.29014(8) 0.0422(7) Uani 1 1 d . . . . .
H1 H 0.6435 0.4270 0.2756 0.051 Uiso 1 1 calc R . . . .
C2 C 0.67329(8) 0.41677(7) 0.32053(8) 0.0394(6) Uani 1 1 d . . . . .
C3 C 0.65929(7) 0.38450(8) 0.33775(7) 0.0395(6) Uani 1 1 d . . . . .
C4 C 0.62944(8) 0.36763(8) 0.32424(8) 0.0427(7) Uani 1 1 d . . . . .
H4 H 0.6186 0.3765 0.3039 0.051 Uiso 1 1 calc R . . . .
N4 N 0.7240(6) 0.5177(6) 0.4263(3) 0.288(12) Uani 0.5 1 d . U . A 1
C5 C 0.7241(4) 0.5110(6) 0.3930(4) 0.192(8) Uani 0.5 1 d . U . A 1

loop_
_atom_site_aniso_label
_atom_site_aniso_U_11
_atom_site_aniso_U_22
_atom_site_aniso_U_33
_atom_site_aniso_U_23
_atom_site_aniso_U_13
_atom_site_aniso_U_12
Co1 0.0342(3) 0.0178(3) 0.0488(4) 0.000 -0.0002(2) 0.000
Cl1 0.0463(7) 0.0317(9) 0.0463(7) 0.000 0.000 0.000
O1 0.066(2) 0.072(2) 0.057(2) 0.000 0.0008(17) 0.000
N1 0.0429(13) 0.0247(10) 0.0426(13) 0.0002(9) -0.0053(10) -0.0007(9)
N2 0.0412(12) 0.0246(10) 0.0480(14) 0.0017(10) -0.0048(10) 0.0011(9)
N3 0.0436(13) 0.0332(12) 0.0496(14) 0.0067(10) -0.0072(11) -0.0037(10)
C1 0.0453(16) 0.0313(14) 0.0501(17) 0.0051(12) -0.0081(13) -0.0051(12)
C2 0.0410(15) 0.0336(14) 0.0437(15) 0.0028(12) -0.0063(12) -0.0056(12)
C3 0.0414(15) 0.0360(14) 0.0410(15) 0.0068(12) -0.0058(12) -0.0047(12)
C4 0.0426(15) 0.0406(15) 0.0450(16) 0.0096(13) -0.0120(13) -0.0035(12)
N4 0.39(2) 0.37(3) 0.100(6) 0.012(9) 0.103(9) 0.12(2)
C5 0.224(11) 0.24(2) 0.111(7) 0.045(8) 0.076(8) 0.131(13)

loop_
_atom_type_symbol
_atom_type_description
_atom_type_scat_dispersion_real
_atom_type_scat_dispersion_imag
_atom_type_scat_source
C C 0.0040 0.0020 'International Tables Vol C Tables 4.2.6.8 and 6.1.1.4'
H H 0.0000 0.0000 'International Tables Vol C Tables 4.2.6.8 and 6.1.1.4'
Cl Cl 0.1484 0.1585 'International Tables Vol C Tables 4.2.6.8 and 6.1.1.4'
Co Co 0.3494 0.9721 'International Tables Vol C Tables 4.2.6.8 and 6.1.1.4'
N N 0.0080 0.0040 'International Tables Vol C Tables 4.2.6.8 and 6.1.1.4'
O O 0.0140 0.0070 'International Tables Vol C Tables 4.2.6.8 and 6.1.1.4'

loop_
_geom_angle_atom_site_label_1
_geom_angle_atom_site_label_2
_geom_angle_atom_site_label_3
_geom_angle
_geom_angle_site_symmetry_1
_geom_angle_site_symmetry_3
O1 Co1 Cl1 177.94(10) . .
N1 Co1 Cl1 87.49(7) 45_545 .
N1 Co1 Cl1 87.49(7) 143_666 .
N1 Co1 O1 91.04(10) 45_545 .
N1 Co1 O1 91.04(10) 143_666 .
N1 Co1 N1 88.21(12) 143_666 45_545
N1 Co1 N2 174.74(10) 143_666 .
N1 Co1 N2 91.75(9) 45_545 .
N1 Co1 N2 91.75(9) 143_666 99_565
N1 Co1 N2 174.74(10) 45_545 99_565
N2 Co1 Cl1 87.26(7) 99_565 .
N2 Co1 Cl1 87.26(7) . .
N2 Co1 O1 94.23(10) . .
N2 Co1 O1 94.22(10) 99_565 .
N2 Co1 N2 87.81(12) . 99_565
Co1 Cl1 Co1 180.0 145_665 .
Co1 Cl1 Co1 180.00(2) 189_665 45_545
Co1 Cl1 Co1 90.0 45_545 145_665
Co1 Cl1 Co1 90.0 189_665 .
Co1 Cl1 Co1 90.0 45_545 .
Co1 Cl1 Co1 90.0 189_665 145_665
C5 O1 Co1 131.2(8) . .
C5 O1 Co1 131.2(8) 99_565 .
C5 O1 C5 42(2) 99_565 .
N2 N1 Co1 122.56(17) . 189_665
C1 N1 Co1 130.7(2) . 189_665
C1 N1 N2 106.7(2) . .
N1 N2 Co1 122.80(17) . .
N3 N2 Co1 126.16(18) . .
N3 N2 N1 111.0(2) . .
N2 N3 C2 106.5(2) . .
N1 C1 H1 126.0 . .
N1 C1 C2 108.0(3) . .
C2 C1 H1 126.0 . .
N3 C2 C1 107.8(2) . .
N3 C2 C3 122.2(2) . .
C1 C2 C3 130.0(3) . .
C4 C3 C2 120.6(3) 7_665 .
C4 C3 C2 120.4(3) . .
C4 C3 C4 119.1(3) . 7_665
C3 C4 C3 120.9(3) . 10_656
C3 C4 H4 119.5 10_656 .
C3 C4 H4 119.5 . .
N4 N4 C5 49.3(9) 99_565 99_565
C5 N4 N4 78.6(14) . 99_565
C5 N4 C5 29.3(17) . 99_565
O1 C5 N4 134.8(18) . .
O1 C5 N4 104.7(14) . 99_565
N4 C5 N4 52.1(17) . 99_565
C5 C5 O1 68.9(11) 99_565 .
C5 C5 N4 101.4(14) 99_565 .
C5 C5 N4 49.3(9) 99_565 99_565

loop_
_geom_bond_atom_site_label_1
_geom_bond_atom_site_label_2
_geom_bond_distance
_geom_bond_site_symmetry_2
Co1 Cl1 2.5336(6) .
Co1 O1 2.121(4) .
Co1 N1 2.062(2) 143_666
Co1 N1 2.062(2) 45_545
Co1 N2 2.069(2) .
Co1 N2 2.070(2) 99_565
Cl1 Co1 2.5335(6) 45_545
Cl1 Co1 2.5335(6) 145_665
Cl1 Co1 2.5335(6) 189_665
O1 C5 1.151(13) 99_565
O1 C5 1.151(13) .
N1 Co1 2.062(2) 189_665
N1 N2 1.352(3) .
N1 C1 1.329(3) .
N2 N3 1.322(3) .
N3 C2 1.354(4) .
C1 H1 0.9300 .
C1 C2 1.379(4) .
C2 C3 1.476(4) .
C3 C4 1.390(4) 7_665
C3 C4 1.389(4) .
C4 C3 1.390(4) 10_656
C4 H4 0.9300 .
N4 N4 1.34(4) 99_565
N4 C5 1.66(2) 99_565
N4 C5 1.281(18) .
C5 N4 1.66(2) 99_565
C5 C5 0.83(4) 99_565

loop_
_geom_torsion_atom_site_label_1
_geom_torsion_atom_site_label_2
_geom_torsion_atom_site_label_3
_geom_torsion_atom_site_label_4
_geom_torsion
_geom_torsion_site_symmetry_1
_geom_torsion_site_symmetry_4
Co1 O1 C5 N4 144.2(9) . 99_565
Co1 O1 C5 N4 -165(2) . .
Co1 O1 C5 C5 109.8(12) . 99_565
Co1 N1 N2 Co1 -0.1(3) 189_665 .
Co1 N1 N2 N3 -179.99(18) 189_665 .
Co1 N1 C1 C2 180.0(2) 189_665 .
Co1 N2 N3 C2 -179.6(2) . .
N1 N2 N3 C2 0.3(3) . .
N1 C1 C2 N3 -0.5(4) . .
N1 C1 C2 C3 179.8(3) . .
N2 N1 C1 C2 0.6(3) . .
N2 N3 C2 C1 0.1(3) . .
N2 N3 C2 C3 179.9(3) . .
N3 C2 C3 C4 176.9(3) . .
N3 C2 C3 C4 -3.1(5) . 7_665
C1 N1 N2 Co1 179.3(2) . .
C1 N1 N2 N3 -0.6(3) . .
C1 C2 C3 C4 -3.3(5) . .
C1 C2 C3 C4 176.6(3) . 7_665
C2 C3 C4 C3 -178.4(2) . 10_656
C4 C3 C4 C3 1.6(6) 7_665 10_656
N4 N4 C5 O1 -71(3) 99_565 .
N4 N4 C5 C5 0.008(8) 99_565 99_565
C5 O1 C5 N4 34.4(16) 99_565 99_565
C5 O1 C5 N4 85(3) 99_565 .
C5 N4 C5 O1 -72(3) 99_565 .
C5 N4 C5 N4 -0.008(11) 99_565 99_565
